data_7117853
loop_
_publ_author_name
'Philipp Biegger'
'Manuel Schaffroth'
'Kerstin Brodner'
'Olena Tverskoy'
'Frank Rominger'
'Uwe H. F. Bunz'

_publ_section_title
;
 Bisalkynylated 3,6-diiminocyclohexa-1,4-diene-1,4-diamine
;
_journal_name_full Chem.Commun.
_journal_page_first 14844
_journal_paper_doi 10.1039/C5cc05427C
_journal_volume 51
_journal_year 2015
_chemical_formula_sum 'C56 H58 N4 O Si2'
_chemical_formula_weight 859.24
_chemical_name_common '15 in manuscript'
_space_group_crystal_system monoclinic
_space_group_IT_number 15
_space_group_name_Hall '-C 2yc'
_space_group_name_H-M_alt 'C 1 2/c 1'
_symmetry_space_group_name_Hall '-C 2yc'
_symmetry_space_group_name_H-M 'C 1 2/c 1'
_atom_sites_solution_hydrogens geom
_audit_creation_method SHELXL-2014/7
_audit_update_record
;
2015-06-23 deposited with the CCDC.
2015-07-16 downloaded from the CCDC.
;
_cell_angle_alpha 90
_cell_angle_beta 118.358(3)
_cell_angle_gamma 90
_cell_formula_units_Z 8
_cell_length_a 37.073(4)
_cell_length_b 11.0554(13)
_cell_length_c 26.576(3)
_cell_measurement_reflns_used 1472
_cell_measurement_temperature 200(2)
_cell_measurement_theta_max 20.06
_cell_measurement_theta_min 2.41
_cell_volume 9585.2(19)
_computing_cell_refinement 'Bruker SAINT'
_computing_data_collection 'Bruker APEX2'
_computing_data_reduction 'Bruker SAINT'
_computing_molecular_graphics 'Bruker SHELXTL'
_computing_publication_material 'Bruker SHELXTL'
_computing_structure_refinement 'SHELXL-2014/7 (Sheldrick, 2014)'
_computing_structure_solution 'SHELXS-97 (Sheldrick 2008)'
_diffrn_ambient_temperature 200(2)
_diffrn_measured_fraction_theta_full 1.000
_diffrn_measured_fraction_theta_max 1.000
_diffrn_measurement_device_type 'Bruker APEX-II Quazar area detector'
_diffrn_measurement_method '\f and \w scans'
_diffrn_radiation_type MoK\a
_diffrn_radiation_wavelength 0.71073
_diffrn_reflns_av_R_equivalents 0.1494
_diffrn_reflns_av_unetI/netI 0.1124
_diffrn_reflns_laue_measured_fraction_full 1.000
_diffrn_reflns_laue_measured_fraction_max 1.000
_diffrn_reflns_limit_h_max 34
_diffrn_reflns_limit_h_min -34
_diffrn_reflns_limit_k_max 10
_diffrn_reflns_limit_k_min -10
_diffrn_reflns_limit_l_max 25
_diffrn_reflns_limit_l_min -25
_diffrn_reflns_number 26024
_diffrn_reflns_point_group_measured_fraction_full 1.000
_diffrn_reflns_point_group_measured_fraction_max 1.000
_diffrn_reflns_theta_full 19.588
_diffrn_reflns_theta_max 19.588
_diffrn_reflns_theta_min 1.248
_diffrn_source 'ImuS microsource'
_exptl_absorpt_coefficient_mu 0.118
_exptl_absorpt_correction_T_max 0.9579
_exptl_absorpt_correction_T_min 0.8227
_exptl_absorpt_correction_type multi-scan
_exptl_absorpt_process_details
;
Sheldrick, G. M. (2008). <i>SADABS</i>. University of G\"ottingen, Germany.
;
_exptl_crystal_colour orange
_exptl_crystal_density_diffrn 1.191
_exptl_crystal_description needle
_exptl_crystal_F_000 3664
_exptl_crystal_size_max 0.170
_exptl_crystal_size_mid 0.030
_exptl_crystal_size_min 0.030
_refine_diff_density_max 0.428
_refine_diff_density_min -0.319
_refine_diff_density_rms 0.053
_refine_ls_extinction_coef .
_refine_ls_extinction_method none
_refine_ls_goodness_of_fit_ref 1.019
_refine_ls_hydrogen_treatment constr
_refine_ls_matrix_type full
_refine_ls_number_parameters 650
_refine_ls_number_reflns 4224
_refine_ls_number_restraints 1638
_refine_ls_restrained_S_all 0.947
_refine_ls_R_factor_all 0.1588
_refine_ls_R_factor_gt 0.0746
_refine_ls_shift/su_max 0.000
_refine_ls_shift/su_mean 0.000
_refine_ls_structure_factor_coef Fsqd
_refine_ls_weighting_details 'w=1/[\s^2^(Fo^2^)+(0.0533P)^2^+60.6707P] where P=(Fo^2^+2Fc^2^)/3'
_refine_ls_weighting_scheme calc
_refine_ls_wR_factor_gt 0.1518
_refine_ls_wR_factor_ref 0.1934
_reflns_Friedel_coverage 0.000
_reflns_friedel_fraction_full .
_reflns_friedel_fraction_max .
_reflns_number_gt 2239
_reflns_number_total 4224
_reflns_threshold_expression 'I > 2\s(I)'
_cod_data_source_file c5cc05427c2.cif
_cod_data_source_block pb15
_cod_database_code 7117853
_shelx_shelxl_version_number 2014/7
_shelx_space_group_comment
; 
The symmetry employed for this shelxl refinement is uniquely defined 
by the following loop, which should always be used as a source of 
symmetry information in preference to the above space-group names. 
They are only intended as comments. 
;
_shelx_estimated_absorpt_t_min 0.980
_shelx_estimated_absorpt_t_max 0.996

loop_
_space_group_symop_operation_xyz
'x, y, z'
'-x, y, -z+1/2'
'x+1/2, y+1/2, z'
'-x+1/2, y+1/2, -z+1/2'
'-x, -y, -z'
'x, -y, z-1/2'
'-x+1/2, -y+1/2, -z'
'x+1/2, -y+1/2, z-1/2'

loop_
_atom_site_label
_atom_site_type_symbol
_atom_site_fract_x
_atom_site_fract_y
_atom_site_fract_z
_atom_site_U_iso_or_equiv
_atom_site_adp_type
_atom_site_occupancy
_atom_site_site_symmetry_order
_atom_site_calc_flag
_atom_site_refinement_flags_posn
_atom_site_refinement_flags_adp
_atom_site_refinement_flags_occupancy
_atom_site_disorder_assembly
_atom_site_disorder_group
C11 C 0.2815(2) 0.4756(7) 0.6433(3) 0.034(2) Uani 1 1 d . U . . .
C12 C 0.2559(2) 0.5649(7) 0.6021(3) 0.036(2) Uani 1 1 d . U . . .
N13 N 0.27191(19) 0.6739(6) 0.6033(3) 0.0392(17) Uani 1 1 d . U . . .
C14 C 0.2477(2) 0.7571(7) 0.5660(3) 0.036(2) Uani 1 1 d . U . . .
C15 C 0.2658(3) 0.8762(7) 0.5685(3) 0.041(2) Uani 1 1 d . U . . .
C16 C 0.3062(3) 0.9001(7) 0.6073(4) 0.049(2) Uani 1 1 d . U . . .
H16 H 0.3229 0.8380 0.6322 0.059 Uiso 1 1 calc R U . . .
C17 C 0.3225(3) 1.0125(8) 0.6101(4) 0.061(3) Uani 1 1 d . U . . .
H17 H 0.3501 1.0287 0.6377 0.073 Uiso 1 1 calc R U . . .
C18 C 0.2989(3) 1.1026(8) 0.5726(4) 0.063(3) Uani 1 1 d . U . . .
H18 H 0.3105 1.1797 0.5733 0.075 Uiso 1 1 calc R U . . .
C19 C 0.2589(3) 1.0795(8) 0.5347(4) 0.057(3) Uani 1 1 d . U . . .
H19 H 0.2429 1.1427 0.5100 0.068 Uiso 1 1 calc R U . . .
C20 C 0.2402(3) 0.9666(8) 0.5305(4) 0.049(2) Uani 1 1 d . U . . .
C21 C 0.1980(3) 0.9409(8) 0.4916(4) 0.056(2) Uani 1 1 d . U . . .
C22 C 0.1717(3) 1.0332(9) 0.4534(4) 0.087(3) Uani 1 1 d . U . . .
H22 H 0.1824 1.1111 0.4528 0.104 Uiso 1 1 calc R U . . .
C23 C 0.1311(4) 1.0075(11) 0.4177(5) 0.102(4) Uani 1 1 d . U . . .
H23 H 0.1139 1.0692 0.3932 0.122 Uiso 1 1 calc R U . . .
C24 C 0.1145(3) 0.8959(10) 0.4164(4) 0.095(4) Uani 1 1 d . U . . .
H24 H 0.0863 0.8808 0.3913 0.115 Uiso 1 1 calc R U . . .
C25 C 0.1397(3) 0.8046(9) 0.4525(4) 0.073(3) Uani 1 1 d . U . . .
H25 H 0.1288 0.7266 0.4519 0.087 Uiso 1 1 calc R U . . .
C26 C 0.1807(3) 0.8284(8) 0.4892(4) 0.051(2) Uani 1 1 d . U . . .
C27 C 0.2065(3) 0.7315(8) 0.5271(3) 0.043(2) Uani 1 1 d . U . . .
N28 N 0.18995(19) 0.6246(6) 0.5252(3) 0.0423(18) Uani 1 1 d . U . . .
C29 C 0.2141(2) 0.5388(7) 0.5617(3) 0.036(2) Uani 1 1 d . U . . .
C30 C 0.1966(2) 0.4229(7) 0.5601(3) 0.037(2) Uani 1 1 d . U . . .
C31 C 0.2216(2) 0.3389(7) 0.5981(3) 0.036(2) Uani 1 1 d . U . . .
N32 N 0.2111(2) 0.2225(6) 0.6067(3) 0.0417(18) Uani 1 1 d . U . . .
C33 C 0.2437(3) 0.1774(7) 0.6496(4) 0.039(2) Uani 1 1 d . U . . .
C34 C 0.2442(3) 0.0520(7) 0.6683(4) 0.043(2) Uani 1 1 d . U . . .
C35 C 0.2108(3) -0.0178(7) 0.6309(4) 0.049(2) Uani 1 1 d . U . . .
H35 H 0.1904 0.0173 0.5964 0.059 Uiso 1 1 calc R U . . .
C36 C 0.2069(3) -0.1374(8) 0.6430(4) 0.055(2) Uani 1 1 d . U . . .
H36 H 0.1836 -0.1835 0.6179 0.066 Uiso 1 1 calc R U . . .
C37 C 0.2374(3) -0.1887(8) 0.6926(4) 0.064(3) Uani 1 1 d . U . . .
H37 H 0.2358 -0.2716 0.7007 0.076 Uiso 1 1 calc R U . . .
C38 C 0.2700(3) -0.1200(8) 0.7301(4) 0.063(3) Uani 1 1 d . U . . .
H38 H 0.2906 -0.1567 0.7640 0.076 Uiso 1 1 calc R U . . .
C39 C 0.2739(3) 0.0030(8) 0.7200(4) 0.047(2) Uani 1 1 d . U . . .
C40 C 0.3095(3) 0.0688(7) 0.7667(4) 0.049(2) Uani 1 1 d . U . . .
C41 C 0.3221(3) 0.0316(8) 0.8223(4) 0.058(3) Uani 1 1 d . U . . .
H41 H 0.3066 -0.0280 0.8293 0.070 Uiso 1 1 calc R U . . .
C42 C 0.3563(3) 0.0783(8) 0.8674(4) 0.071(3) Uani 1 1 d . U . . .
H42 H 0.3636 0.0533 0.9052 0.085 Uiso 1 1 calc R U . . .
C43 C 0.3803(3) 0.1616(8) 0.8582(4) 0.068(3) Uani 1 1 d . U . . .
H43 H 0.4050 0.1905 0.8892 0.081 Uiso 1 1 calc R U . . .
C44 C 0.3679(3) 0.2030(8) 0.8025(4) 0.057(3) Uani 1 1 d . U . . .
H44 H 0.3841 0.2603 0.7955 0.068 Uiso 1 1 calc R U . . .
C45 C 0.3314(2) 0.1596(7) 0.7571(4) 0.042(2) Uani 1 1 d . U . . .
O46 O 0.34418(16) 0.2663(5) 0.6890(2) 0.0468(16) Uani 1 1 d . U . . .
C46 C 0.3203(3) 0.2256(7) 0.7032(4) 0.043(2) Uani 1 1 d . U . . .
N47 N 0.27750(18) 0.2569(5) 0.6704(3) 0.0358(17) Uani 1 1 d . U . . .
C48 C 0.2633(2) 0.3633(7) 0.6374(3) 0.0314(19) Uani 1 1 d . U . . .
C1 C 0.3209(2) 0.5119(7) 0.6887(3) 0.036(2) Uani 1 1 d D U . . .
C2 C 0.3523(2) 0.5513(7) 0.7266(3) 0.047(2) Uani 1 1 d D U . . .
Si1 Si 0.39859(7) 0.6206(2) 0.78282(11) 0.0507(8) Uani 1 1 d D U . . .
C51 C 0.3951(2) 0.6190(7) 0.8506(3) 0.059(2) Uani 1 1 d D U . . .
H51 H 0.4208 0.6567 0.8809 0.070 Uiso 1 1 calc R U . . .
C52 C 0.3923(3) 0.4914(7) 0.8713(4) 0.076(3) Uani 1 1 d D U . . .
H52A H 0.4152 0.4423 0.8741 0.114 Uiso 1 1 calc R U . . .
H52B H 0.3937 0.4965 0.9090 0.114 Uiso 1 1 calc R U . . .
H52C H 0.3664 0.4539 0.8441 0.114 Uiso 1 1 calc R U . . .
C53 C 0.3589(3) 0.6945(8) 0.8466(4) 0.072(3) Uani 1 1 d D U . . .
H53A H 0.3603 0.7763 0.8335 0.108 Uiso 1 1 calc R U . . .
H53B H 0.3330 0.6564 0.8195 0.108 Uiso 1 1 calc R U . . .
H53C H 0.3604 0.6989 0.8844 0.108 Uiso 1 1 calc R U . . .
C54 C 0.4431(2) 0.5262(8) 0.7920(4) 0.073(3) Uani 1 1 d D U . . .
H54 H 0.4414 0.4546 0.8138 0.087 Uiso 1 1 calc R U . . .
C55 C 0.4420(3) 0.4709(11) 0.7407(4) 0.125(5) Uani 1 1 d D U . . .
H55A H 0.4147 0.4376 0.7162 0.188 Uiso 1 1 calc R U . . .
H55B H 0.4483 0.5325 0.7195 0.188 Uiso 1 1 calc R U . . .
H55C H 0.4624 0.4059 0.7523 0.188 Uiso 1 1 calc R U . . .
C56 C 0.4851(2) 0.5806(9) 0.8327(4) 0.092(4) Uani 1 1 d D U . . .
H56A H 0.4841 0.6160 0.8659 0.139 Uiso 1 1 calc R U . . .
H56B H 0.5060 0.5170 0.8456 0.139 Uiso 1 1 calc R U . . .
H56C H 0.4919 0.6437 0.8127 0.139 Uiso 1 1 calc R U . . .
C57 C 0.3992(3) 0.7811(7) 0.7601(4) 0.067(3) Uani 1 1 d D U . . .
H57 H 0.3705 0.8114 0.7450 0.080 Uiso 1 1 calc R U . . .
C58 C 0.4092(3) 0.7922(9) 0.7109(4) 0.098(4) Uani 1 1 d D U . . .
H58A H 0.3918 0.7367 0.6801 0.147 Uiso 1 1 calc R U . . .
H58B H 0.4041 0.8754 0.6964 0.147 Uiso 1 1 calc R U . . .
H58C H 0.4381 0.7718 0.7245 0.147 Uiso 1 1 calc R U . . .
C59 C 0.4260(3) 0.8671(8) 0.8083(4) 0.106(4) Uani 1 1 d D U . . .
H59A H 0.4194 0.8594 0.8397 0.160 Uiso 1 1 calc R U . . .
H59B H 0.4549 0.8468 0.8221 0.160 Uiso 1 1 calc R U . . .
H59C H 0.4210 0.9505 0.7941 0.160 Uiso 1 1 calc R U . . .
C3 C 0.1543(3) 0.3979(7) 0.5202(3) 0.045(2) Uani 1 1 d D U . . .
C4 C 0.1189(2) 0.3787(8) 0.4870(3) 0.055(3) Uani 1 1 d D U . . .
Si2 Si 0.06393(8) 0.3697(3) 0.43908(12) 0.0856(11) Uani 1 1 d D U . . .
C61 C 0.0450(4) 0.2148(12) 0.4370(8) 0.121(6) Uani 0.587(7) 1 d D U P A 1
H61 H 0.0435 0.1787 0.4015 0.145 Uiso 0.587(7) 1 calc R U P A 1
C62 C 0.0004(4) 0.2088(19) 0.4274(10) 0.162(9) Uani 0.587(7) 1 d D U P A 1
H62A H -0.0168 0.2649 0.3967 0.242 Uiso 0.587(7) 1 calc R U P A 1
H62B H -0.0101 0.1263 0.4165 0.242 Uiso 0.587(7) 1 calc R U P A 1
H62C H 0.0000 0.2315 0.4627 0.242 Uiso 0.587(7) 1 calc R U P A 1
C63 C 0.0721(5) 0.1284(18) 0.4843(10) 0.113(8) Uani 0.587(7) 1 d D U P A 1
H63A H 0.1002 0.1329 0.4900 0.169 Uiso 0.587(7) 1 calc R U P A 1
H63B H 0.0718 0.1509 0.5198 0.169 Uiso 0.587(7) 1 calc R U P A 1
H63C H 0.0617 0.0457 0.4736 0.169 Uiso 0.587(7) 1 calc R U P A 1
C64 C 0.0408(5) 0.4830(14) 0.4668(7) 0.100(5) Uani 0.587(7) 1 d D U P A 1
H64 H 0.0104 0.4804 0.4418 0.119 Uiso 0.587(7) 1 calc R U P A 1
C65 C 0.0552(11) 0.6125(16) 0.4645(11) 0.123(8) Uani 0.587(7) 1 d D U P A 1
H65A H 0.0498 0.6308 0.4255 0.184 Uiso 0.587(7) 1 calc R U P A 1
H65B H 0.0404 0.6700 0.4761 0.184 Uiso 0.587(7) 1 calc R U P A 1
H65C H 0.0847 0.6191 0.4906 0.184 Uiso 0.587(7) 1 calc R U P A 1
C66 C 0.0494(6) 0.4552(18) 0.5280(7) 0.108(7) Uani 0.587(7) 1 d D U P A 1
H66A H 0.0403 0.3728 0.5298 0.163 Uiso 0.587(7) 1 calc R U P A 1
H66B H 0.0789 0.4621 0.5540 0.163 Uiso 0.587(7) 1 calc R U P A 1
H66C H 0.0346 0.5129 0.5395 0.163 Uiso 0.587(7) 1 calc R U P A 1
C67 C 0.0588(5) 0.4174(16) 0.3671(5) 0.097(5) Uani 0.587(7) 1 d D U P A 1
H67 H 0.0752 0.4933 0.3744 0.116 Uiso 0.587(7) 1 calc R U P A 1
C68 C 0.0148(6) 0.451(3) 0.3232(7) 0.184(12) Uani 0.587(7) 1 d D U P A 1
H68A H 0.0039 0.5095 0.3400 0.276 Uiso 0.587(7) 1 calc R U P A 1
H68B H 0.0148 0.4863 0.2894 0.276 Uiso 0.587(7) 1 calc R U P A 1
H68C H -0.0023 0.3779 0.3121 0.276 Uiso 0.587(7) 1 calc R U P A 1
C69 C 0.0779(9) 0.326(3) 0.3438(11) 0.112(10) Uani 0.587(7) 1 d D U P A 1
H69A H 0.1059 0.3077 0.3733 0.168 Uiso 0.587(7) 1 calc R U P A 1
H69B H 0.0616 0.2518 0.3329 0.168 Uiso 0.587(7) 1 calc R U P A 1
H69C H 0.0786 0.3602 0.3102 0.168 Uiso 0.587(7) 1 calc R U P A 1
C61B C 0.0415(6) 0.2880(18) 0.4799(8) 0.109(6) Uani 0.413(7) 1 d D U P A 2
H61B H 0.0111 0.2901 0.4548 0.130 Uiso 0.413(7) 1 calc R U P A 2
C62B C 0.0492(12) 0.351(3) 0.5355(11) 0.170(12) Uani 0.413(7) 1 d D U P A 2
H62D H 0.0409 0.4363 0.5275 0.255 Uiso 0.413(7) 1 calc R U P A 2
H62E H 0.0332 0.3113 0.5513 0.255 Uiso 0.413(7) 1 calc R U P A 2
H62F H 0.0784 0.3468 0.5631 0.255 Uiso 0.413(7) 1 calc R U P A 2
C63B C 0.0530(8) 0.1569(19) 0.4866(10) 0.083(8) Uani 0.413(7) 1 d D U P A 2
H63D H 0.0471 0.1234 0.4493 0.124 Uiso 0.413(7) 1 calc R U P A 2
H63E H 0.0823 0.1485 0.5132 0.124 Uiso 0.413(7) 1 calc R U P A 2
H63F H 0.0371 0.1131 0.5015 0.124 Uiso 0.413(7) 1 calc R U P A 2
C64B C 0.0424(6) 0.5297(13) 0.4265(9) 0.095(6) Uani 0.413(7) 1 d D U P A 2
H64B H 0.0121 0.5221 0.4111 0.115 Uiso 0.413(7) 1 calc R U P A 2
C65B C 0.0491(7) 0.597(2) 0.3813(9) 0.113(9) Uani 0.413(7) 1 d D U P A 2
H65D H 0.0389 0.5483 0.3465 0.170 Uiso 0.413(7) 1 calc R U P A 2
H65E H 0.0343 0.6745 0.3723 0.170 Uiso 0.413(7) 1 calc R U P A 2
H65F H 0.0784 0.6129 0.3961 0.170 Uiso 0.413(7) 1 calc R U P A 2
C66B C 0.0584(18) 0.607(2) 0.4805(12) 0.122(12) Uani 0.413(7) 1 d D U P A 2
H66D H 0.0542 0.5643 0.5096 0.183 Uiso 0.413(7) 1 calc R U P A 2
H66E H 0.0877 0.6226 0.4951 0.183 Uiso 0.413(7) 1 calc R U P A 2
H66F H 0.0436 0.6842 0.4714 0.183 Uiso 0.413(7) 1 calc R U P A 2
C67B C 0.0492(4) 0.2918(16) 0.3705(5) 0.051(5) Uani 0.413(7) 1 d D U P A 2
H67B H 0.0551 0.2037 0.3789 0.062 Uiso 0.413(7) 1 calc R U P A 2
C68B C 0.0033(5) 0.3048(19) 0.3293(8) 0.067(7) Uani 0.413(7) 1 d D U P A 2
H68D H -0.0124 0.2759 0.3479 0.100 Uiso 0.413(7) 1 calc R U P A 2
H68E H -0.0032 0.3901 0.3188 0.100 Uiso 0.413(7) 1 calc R U P A 2
H68F H -0.0039 0.2568 0.2948 0.100 Uiso 0.413(7) 1 calc R U P A 2
C69B C 0.0744(9) 0.337(3) 0.3419(13) 0.071(9) Uani 0.413(7) 1 d D U P A 2
H69D H 0.1037 0.3282 0.3686 0.107 Uiso 0.413(7) 1 calc R U P A 2
H69E H 0.0674 0.2890 0.3074 0.107 Uiso 0.413(7) 1 calc R U P A 2
H69F H 0.0681 0.4223 0.3314 0.107 Uiso 0.413(7) 1 calc R U P A 2

loop_
_atom_site_aniso_label
_atom_site_aniso_U_11
_atom_site_aniso_U_22
_atom_site_aniso_U_33
_atom_site_aniso_U_23
_atom_site_aniso_U_13
_atom_site_aniso_U_12
C11 0.031(4) 0.035(4) 0.039(4) 0.003(3) 0.020(3) 0.004(3)
C12 0.037(4) 0.032(4) 0.042(5) 0.005(3) 0.020(3) 0.009(3)
N13 0.043(4) 0.032(4) 0.044(4) 0.005(3) 0.022(3) 0.009(3)
C14 0.044(4) 0.029(4) 0.038(5) 0.003(3) 0.021(4) 0.010(3)
C15 0.060(5) 0.030(4) 0.043(5) -0.001(3) 0.031(4) 0.006(3)
C16 0.060(5) 0.037(5) 0.054(5) 0.005(4) 0.030(4) 0.002(4)
C17 0.070(6) 0.041(5) 0.072(6) 0.000(4) 0.034(5) -0.008(4)
C18 0.088(6) 0.036(5) 0.074(6) 0.008(5) 0.046(5) -0.002(4)
C19 0.088(6) 0.037(5) 0.058(6) 0.004(4) 0.046(5) 0.006(4)
C20 0.073(5) 0.037(4) 0.049(5) 0.006(4) 0.037(4) 0.008(4)
C21 0.072(5) 0.050(5) 0.048(5) 0.007(4) 0.029(4) 0.012(4)
C22 0.100(7) 0.060(6) 0.079(7) 0.021(5) 0.023(5) 0.017(5)
C23 0.108(7) 0.075(7) 0.086(8) 0.023(6) 0.016(6) 0.023(6)
C24 0.078(7) 0.080(7) 0.084(7) 0.023(6) 0.001(6) 0.026(5)
C25 0.068(5) 0.063(6) 0.062(6) 0.013(5) 0.011(5) 0.017(4)
C26 0.060(5) 0.046(4) 0.040(5) 0.008(4) 0.018(4) 0.015(4)
C27 0.045(4) 0.043(4) 0.038(5) 0.005(4) 0.017(4) 0.011(3)
N28 0.044(4) 0.044(4) 0.036(4) 0.001(3) 0.016(3) 0.008(3)
C29 0.036(4) 0.040(4) 0.036(5) 0.003(3) 0.021(3) 0.006(3)
C30 0.037(4) 0.046(4) 0.032(5) -0.001(3) 0.020(3) 0.004(3)
C31 0.033(4) 0.039(4) 0.036(4) -0.005(3) 0.017(3) -0.002(3)
N32 0.043(4) 0.038(4) 0.044(4) 0.002(3) 0.020(3) -0.004(3)
C33 0.040(4) 0.038(4) 0.045(5) -0.002(3) 0.025(4) -0.004(3)
C34 0.044(5) 0.036(4) 0.063(5) -0.001(3) 0.036(4) -0.002(3)
C35 0.054(5) 0.042(5) 0.067(6) -0.009(4) 0.042(4) -0.011(4)
C36 0.065(6) 0.042(5) 0.083(6) -0.008(4) 0.056(5) -0.010(4)
C37 0.075(6) 0.039(5) 0.094(7) 0.001(5) 0.054(5) -0.007(4)
C38 0.074(6) 0.042(5) 0.082(6) 0.008(4) 0.044(5) 0.000(4)
C39 0.052(5) 0.036(4) 0.068(5) 0.004(4) 0.041(4) 0.003(4)
C40 0.054(5) 0.037(5) 0.061(5) 0.012(4) 0.031(4) 0.008(4)
C41 0.063(6) 0.055(6) 0.060(5) 0.017(4) 0.033(4) 0.009(4)
C42 0.079(7) 0.063(6) 0.061(6) 0.022(5) 0.025(5) 0.011(5)
C43 0.065(6) 0.059(6) 0.060(5) 0.021(5) 0.015(5) 0.008(5)
C44 0.052(5) 0.050(6) 0.060(5) 0.016(4) 0.019(4) 0.006(4)
C45 0.041(5) 0.032(5) 0.052(4) 0.009(4) 0.023(4) 0.011(3)
O46 0.043(4) 0.040(4) 0.057(4) 0.000(3) 0.023(3) -0.003(3)
C46 0.040(4) 0.033(5) 0.052(5) -0.002(4) 0.017(4) 0.000(4)
N47 0.032(3) 0.032(3) 0.044(4) 0.005(3) 0.018(3) 0.001(3)
C48 0.030(4) 0.033(4) 0.034(4) 0.000(3) 0.018(3) 0.003(3)
C1 0.035(4) 0.027(5) 0.045(5) 0.009(4) 0.019(4) 0.004(3)
C2 0.038(5) 0.040(5) 0.055(5) 0.003(4) 0.017(4) -0.002(4)
Si1 0.0324(15) 0.0529(17) 0.0575(18) -0.0027(15) 0.0137(13) -0.0068(13)
C51 0.049(5) 0.058(5) 0.066(5) -0.004(4) 0.025(5) -0.009(4)
C52 0.073(7) 0.068(6) 0.092(7) 0.013(5) 0.044(6) -0.002(5)
C53 0.067(6) 0.065(6) 0.088(8) -0.003(6) 0.042(6) 0.003(5)
C54 0.033(5) 0.089(7) 0.083(7) -0.010(5) 0.017(5) -0.007(4)
C55 0.050(7) 0.185(12) 0.115(8) -0.045(8) 0.018(6) 0.022(7)
C56 0.032(5) 0.111(9) 0.108(8) -0.015(7) 0.013(5) -0.005(5)
C57 0.056(6) 0.061(5) 0.075(6) -0.001(4) 0.024(5) -0.023(4)
C58 0.102(9) 0.094(8) 0.109(8) 0.026(6) 0.059(7) -0.004(7)
C59 0.109(9) 0.067(7) 0.117(8) -0.013(6) 0.031(7) -0.035(6)
C3 0.041(4) 0.051(6) 0.038(5) 0.000(4) 0.015(4) 0.000(4)
C4 0.041(4) 0.074(6) 0.040(5) -0.002(5) 0.011(4) -0.002(4)
Si2 0.0389(18) 0.131(3) 0.064(2) -0.029(2) 0.0062(15) 0.0012(18)
C61 0.064(9) 0.145(9) 0.126(12) -0.025(8) 0.022(9) -0.016(7)
C62 0.050(9) 0.170(17) 0.24(2) -0.070(15) 0.047(11) -0.042(9)
C63 0.043(12) 0.165(14) 0.124(16) -0.001(12) 0.035(11) -0.038(9)
C64 0.042(9) 0.151(10) 0.085(10) -0.044(9) 0.014(8) 0.005(8)
C65 0.068(17) 0.153(11) 0.129(18) -0.030(10) 0.031(16) 0.014(10)
C66 0.060(13) 0.148(16) 0.103(10) -0.052(10) 0.027(9) -0.006(12)
C67 0.072(9) 0.132(12) 0.057(7) -0.017(7) 0.006(6) 0.032(9)
C68 0.116(12) 0.32(3) 0.079(11) -0.011(14) 0.013(9) 0.107(16)
C69 0.100(16) 0.14(2) 0.086(14) -0.018(12) 0.036(12) 0.027(14)
C61B 0.070(12) 0.167(13) 0.072(10) -0.019(9) 0.020(9) -0.023(10)
C62B 0.17(3) 0.22(2) 0.110(14) -0.043(15) 0.066(17) -0.02(2)
C63B 0.051(18) 0.165(13) 0.014(12) -0.010(10) 0.000(13) -0.025(11)
C64B 0.051(12) 0.121(9) 0.086(12) -0.018(7) 0.010(10) 0.014(8)
C65B 0.076(18) 0.131(16) 0.110(15) 0.006(12) 0.025(14) 0.030(14)
C66B 0.12(3) 0.118(16) 0.083(14) -0.005(11) 0.012(14) 0.032(15)
C67B 0.039(8) 0.047(10) 0.044(7) 0.007(7) 0.000(6) -0.010(7)
C68B 0.049(9) 0.054(15) 0.060(11) 0.010(10) -0.004(7) -0.015(8)
C69B 0.065(14) 0.07(2) 0.063(14) -0.002(12) 0.019(12) -0.019(13)

loop_
_atom_type_symbol
_atom_type_description
_atom_type_scat_dispersion_real
_atom_type_scat_dispersion_imag
_atom_type_scat_source
C C 0.0033 0.0016 'International Tables Vol C Tables 4.2.6.8 and 6.1.1.4'
H H 0.0000 0.0000 'International Tables Vol C Tables 4.2.6.8 and 6.1.1.4'
N N 0.0061 0.0033 'International Tables Vol C Tables 4.2.6.8 and 6.1.1.4'
Si Si 0.0817 0.0704 'International Tables Vol C Tables 4.2.6.8 and 6.1.1.4'
O O 0.0106 0.0060 'International Tables Vol C Tables 4.2.6.8 and 6.1.1.4'

loop_
_geom_angle_atom_site_label_1
_geom_angle_atom_site_label_2
_geom_angle_atom_site_label_3
_geom_angle
_geom_angle_site_symmetry_1
_geom_angle_site_symmetry_3
C48 C11 C1 126.2(7) . .
C48 C11 C12 114.6(7) . .
C1 C11 C12 118.9(7) . .
N13 C12 C29 120.6(7) . .
N13 C12 C11 118.2(7) . .
C29 C12 C11 121.2(7) . .
C12 N13 C14 117.9(7) . .
N13 C14 C27 121.2(7) . .
N13 C14 C15 117.0(7) . .
C27 C14 C15 121.8(7) . .
C16 C15 C20 121.1(8) . .
C16 C15 C14 121.1(8) . .
C20 C15 C14 117.8(8) . .
C17 C16 C15 120.6(8) . .
C17 C16 H16 119.7 . .
C15 C16 H16 119.7 . .
C16 C17 C18 120.1(9) . .
C16 C17 H17 119.9 . .
C18 C17 H17 119.9 . .
C19 C18 C17 119.3(9) . .
C19 C18 H18 120.4 . .
C17 C18 H18 120.4 . .
C18 C19 C20 123.2(9) . .
C18 C19 H19 118.4 . .
C20 C19 H19 118.4 . .
C19 C20 C15 115.6(9) . .
C19 C20 C21 124.1(8) . .
C15 C20 C21 120.3(8) . .
C26 C21 C20 122.1(8) . .
C26 C21 C22 117.4(9) . .
C20 C21 C22 120.4(9) . .
C23 C22 C21 119.3(10) . .
C23 C22 H22 120.3 . .
C21 C22 H22 120.3 . .
C24 C23 C22 122.4(11) . .
C24 C23 H23 118.8 . .
C22 C23 H23 118.8 . .
C23 C24 C25 118.9(10) . .
C23 C24 H24 120.5 . .
C25 C24 H24 120.5 . .
C26 C25 C24 119.9(10) . .
C26 C25 H25 120.1 . .
C24 C25 H25 120.1 . .
C25 C26 C21 122.0(8) . .
C25 C26 C27 118.9(8) . .
C21 C26 C27 119.1(9) . .
N28 C27 C14 122.0(7) . .
N28 C27 C26 119.1(8) . .
C14 C27 C26 118.9(8) . .
C27 N28 C29 117.6(7) . .
N28 C29 C30 118.1(7) . .
N28 C29 C12 120.7(7) . .
C30 C29 C12 121.2(7) . .
C31 C30 C29 116.7(7) . .
C31 C30 C3 122.3(8) . .
C29 C30 C3 121.0(7) . .
C30 C31 N32 127.3(7) . .
C30 C31 C48 122.4(8) . .
N32 C31 C48 110.3(7) . .
C33 N32 C31 106.2(7) . .
N32 C33 N47 112.8(7) . .
N32 C33 C34 120.8(8) . .
N47 C33 C34 126.1(8) . .
C35 C34 C39 120.3(8) . .
C35 C34 C33 114.6(8) . .
C39 C34 C33 125.0(8) . .
C36 C35 C34 121.2(9) . .
C36 C35 H35 119.4 . .
C34 C35 H35 119.4 . .
C35 C36 C37 118.8(9) . .
C35 C36 H36 120.6 . .
C37 C36 H36 120.6 . .
C38 C37 C36 120.3(9) . .
C38 C37 H37 119.9 . .
C36 C37 H37 119.9 . .
C37 C38 C39 122.0(9) . .
C37 C38 H38 119.0 . .
C39 C38 H38 119.0 . .
C34 C39 C38 117.2(9) . .
C34 C39 C40 126.7(8) . .
C38 C39 C40 116.1(8) . .
C41 C40 C45 118.6(9) . .
C41 C40 C39 117.3(8) . .
C45 C40 C39 124.0(8) . .
C42 C41 C40 121.9(10) . .
C42 C41 H41 119.1 . .
C40 C41 H41 119.1 . .
C41 C42 C43 120.3(10) . .
C41 C42 H42 119.9 . .
C43 C42 H42 119.9 . .
C42 C43 C44 119.2(9) . .
C42 C43 H43 120.4 . .
C44 C43 H43 120.4 . .
C43 C44 C45 119.8(9) . .
C43 C44 H44 120.1 . .
C45 C44 H44 120.1 . .
C40 C45 C44 119.9(8) . .
C40 C45 C46 128.0(8) . .
C44 C45 C46 112.1(8) . .
O46 C46 N47 118.8(8) . .
O46 C46 C45 125.4(8) . .
N47 C46 C45 115.1(8) . .
C33 N47 C48 106.0(6) . .
C33 N47 C46 127.2(7) . .
C48 N47 C46 123.6(6) . .
C11 C48 N47 131.2(7) . .
C11 C48 C31 123.7(7) . .
N47 C48 C31 104.6(7) . .
C2 C1 C11 174.6(8) . .
C1 C2 Si1 176.4(8) . .
C2 Si1 C54 107.6(4) . .
C2 Si1 C51 108.4(4) . .
C54 Si1 C51 109.3(4) . .
C2 Si1 C57 106.5(4) . .
C54 Si1 C57 115.2(4) . .
C51 Si1 C57 109.6(4) . .
C52 C51 C53 108.6(7) . .
C52 C51 Si1 113.6(6) . .
C53 C51 Si1 112.7(6) . .
C52 C51 H51 107.2 . .
C53 C51 H51 107.2 . .
Si1 C51 H51 107.2 . .
C51 C52 H52A 109.5 . .
C51 C52 H52B 109.5 . .
H52A C52 H52B 109.5 . .
C51 C52 H52C 109.5 . .
H52A C52 H52C 109.5 . .
H52B C52 H52C 109.5 . .
C51 C53 H53A 109.5 . .
C51 C53 H53B 109.5 . .
H53A C53 H53B 109.5 . .
C51 C53 H53C 109.5 . .
H53A C53 H53C 109.5 . .
H53B C53 H53C 109.5 . .
C55 C54 C56 112.7(8) . .
C55 C54 Si1 118.4(6) . .
C56 C54 Si1 114.2(6) . .
C55 C54 H54 103.0 . .
C56 C54 H54 103.0 . .
Si1 C54 H54 103.0 . .
C54 C55 H55A 109.5 . .
C54 C55 H55B 109.5 . .
H55A C55 H55B 109.5 . .
C54 C55 H55C 109.5 . .
H55A C55 H55C 109.5 . .
H55B C55 H55C 109.5 . .
C54 C56 H56A 109.5 . .
C54 C56 H56B 109.5 . .
H56A C56 H56B 109.5 . .
C54 C56 H56C 109.5 . .
H56A C56 H56C 109.5 . .
H56B C56 H56C 109.5 . .
C59 C57 C58 110.0(8) . .
C59 C57 Si1 115.0(6) . .
C58 C57 Si1 113.3(6) . .
C59 C57 H57 105.9 . .
C58 C57 H57 105.9 . .
Si1 C57 H57 105.9 . .
C57 C58 H58A 109.5 . .
C57 C58 H58B 109.5 . .
H58A C58 H58B 109.5 . .
C57 C58 H58C 109.5 . .
H58A C58 H58C 109.5 . .
H58B C58 H58C 109.5 . .
C57 C59 H59A 109.5 . .
C57 C59 H59B 109.5 . .
H59A C59 H59B 109.5 . .
C57 C59 H59C 109.5 . .
H59A C59 H59C 109.5 . .
H59B C59 H59C 109.5 . .
C4 C3 C30 179.1(10) . .
C3 C4 Si2 172.3(8) . .
C4 Si2 C61 110.8(6) . .
C4 Si2 C67B 115.0(5) . .
C4 Si2 C64 105.1(6) . .
C61 Si2 C64 113.5(7) . .
C4 Si2 C61B 106.1(7) . .
C67B Si2 C61B 109.9(8) . .
C4 Si2 C64B 108.0(7) . .
C67B Si2 C64B 110.9(8) . .
C61B Si2 C64B 106.5(9) . .
C4 Si2 C67 103.4(5) . .
C61 Si2 C67 111.8(8) . .
C64 Si2 C67 111.6(7) . .
C63 C61 C62 110.1(13) . .
C63 C61 Si2 117.9(12) . .
C62 C61 Si2 113.9(11) . .
C63 C61 H61 104.5 . .
C62 C61 H61 104.5 . .
Si2 C61 H61 104.5 . .
C61 C62 H62A 109.5 . .
C61 C62 H62B 109.5 . .
H62A C62 H62B 109.5 . .
C61 C62 H62C 109.5 . .
H62A C62 H62C 109.5 . .
H62B C62 H62C 109.5 . .
C61 C63 H63A 109.5 . .
C61 C63 H63B 109.5 . .
H63A C63 H63B 109.5 . .
C61 C63 H63C 109.5 . .
H63A C63 H63C 109.5 . .
H63B C63 H63C 109.5 . .
C66 C64 C65 109.1(14) . .
C66 C64 Si2 112.5(11) . .
C65 C64 Si2 112.1(12) . .
C66 C64 H64 107.6 . .
C65 C64 H64 107.6 . .
Si2 C64 H64 107.6 . .
C64 C65 H65A 109.5 . .
C64 C65 H65B 109.5 . .
H65A C65 H65B 109.5 . .
C64 C65 H65C 109.5 . .
H65A C65 H65C 109.5 . .
H65B C65 H65C 109.5 . .
C64 C66 H66A 109.5 . .
C64 C66 H66B 109.5 . .
H66A C66 H66B 109.5 . .
C64 C66 H66C 109.5 . .
H66A C66 H66C 109.5 . .
H66B C66 H66C 109.5 . .
C69 C67 C68 112.5(15) . .
C69 C67 Si2 112.4(13) . .
C68 C67 Si2 113.2(11) . .
C69 C67 H67 106.0 . .
C68 C67 H67 106.0 . .
Si2 C67 H67 106.0 . .
C67 C68 H68A 109.5 . .
C67 C68 H68B 109.5 . .
H68A C68 H68B 109.5 . .
C67 C68 H68C 109.5 . .
H68A C68 H68C 109.5 . .
H68B C68 H68C 109.5 . .
C67 C69 H69A 109.5 . .
C67 C69 H69B 109.5 . .
H69A C69 H69B 109.5 . .
C67 C69 H69C 109.5 . .
H69A C69 H69C 109.5 . .
H69B C69 H69C 109.5 . .
C63B C61B C62B 114.6(17) . .
C63B C61B Si2 110.6(13) . .
C62B C61B Si2 113.9(15) . .
C63B C61B H61B 105.6 . .
C62B C61B H61B 105.6 . .
Si2 C61B H61B 105.6 . .
C61B C62B H62D 109.5 . .
C61B C62B H62E 109.5 . .
H62D C62B H62E 109.5 . .
C61B C62B H62F 109.5 . .
H62D C62B H62F 109.5 . .
H62E C62B H62F 109.5 . .
C61B C63B H63D 109.5 . .
C61B C63B H63E 109.5 . .
H63D C63B H63E 109.5 . .
C61B C63B H63F 109.5 . .
H63D C63B H63F 109.5 . .
H63E C63B H63F 109.5 . .
C66B C64B C65B 109.1(17) . .
C66B C64B Si2 114.3(16) . .
C65B C64B Si2 112.4(13) . .
C66B C64B H64B 106.9 . .
C65B C64B H64B 106.9 . .
Si2 C64B H64B 106.9 . .
C64B C65B H65D 109.5 . .
C64B C65B H65E 109.5 . .
H65D C65B H65E 109.5 . .
C64B C65B H65F 109.5 . .
H65D C65B H65F 109.5 . .
H65E C65B H65F 109.5 . .
C64B C66B H66D 109.5 . .
C64B C66B H66E 109.5 . .
H66D C66B H66E 109.5 . .
C64B C66B H66F 109.5 . .
H66D C66B H66F 109.5 . .
H66E C66B H66F 109.5 . .
C68B C67B C69B 110.2(15) . .
C68B C67B Si2 111.7(11) . .
C69B C67B Si2 111.8(14) . .
C68B C67B H67B 107.7 . .
C69B C67B H67B 107.7 . .
Si2 C67B H67B 107.7 . .
C67B C68B H68D 109.5 . .
C67B C68B H68E 109.5 . .
H68D C68B H68E 109.5 . .
C67B C68B H68F 109.5 . .
H68D C68B H68F 109.5 . .
H68E C68B H68F 109.5 . .
C67B C69B H69D 109.5 . .
C67B C69B H69E 109.5 . .
H69D C69B H69E 109.5 . .
C67B C69B H69F 109.5 . .
H69D C69B H69F 109.5 . .
H69E C69B H69F 109.5 . .

loop_
_geom_bond_atom_site_label_1
_geom_bond_atom_site_label_2
_geom_bond_distance
_geom_bond_site_symmetry_2
C11 C48 1.385(10) .
C11 C1 1.439(10) .
C11 C12 1.446(10) .
C12 N13 1.337(9) .
C12 C29 1.432(10) .
N13 C14 1.337(9) .
C14 C27 1.409(10) .
C14 C15 1.464(10) .
C15 C16 1.384(10) .
C15 C20 1.417(10) .
C16 C17 1.367(11) .
C16 H16 0.9500 .
C17 C18 1.387(11) .
C17 H17 0.9500 .
C18 C19 1.365(11) .
C18 H18 0.9500 .
C19 C20 1.405(11) .
C19 H19 0.9500 .
C20 C21 1.438(11) .
C21 C26 1.386(11) .
C21 C22 1.442(12) .
C22 C23 1.375(13) .
C22 H22 0.9500 .
C23 C24 1.372(13) .
C23 H23 0.9500 .
C24 C25 1.402(12) .
C24 H24 0.9500 .
C25 C26 1.385(11) .
C25 H25 0.9500 .
C26 C27 1.470(11) .
C27 N28 1.322(9) .
N28 C29 1.349(9) .
C29 C30 1.428(10) .
C30 C31 1.361(10) .
C30 C3 1.443(10) .
C31 N32 1.395(9) .
C31 C48 1.421(10) .
N32 C33 1.305(9) .
C33 N47 1.409(9) .
C33 C34 1.470(11) .
C34 C35 1.395(10) .
C34 C39 1.400(10) .
C35 C36 1.386(11) .
C35 H35 0.9500 .
C36 C37 1.387(11) .
C36 H36 0.9500 .
C37 C38 1.374(11) .
C37 H37 0.9500 .
C38 C39 1.407(11) .
C38 H38 0.9500 .
C39 C40 1.501(11) .
C40 C41 1.384(11) .
C40 C45 1.389(11) .
C41 C42 1.366(11) .
C41 H41 0.9500 .
C42 C43 1.382(12) .
C42 H42 0.9500 .
C43 C44 1.401(11) .
C43 H43 0.9500 .
C44 C45 1.402(10) .
C44 H44 0.9500 .
C45 C46 1.479(11) .
O46 C46 1.203(9) .
C46 N47 1.443(10) .
N47 C48 1.412(9) .
C1 C2 1.203(9) .
C2 Si1 1.825(8) .
Si1 C54 1.867(8) .
Si1 C51 1.868(8) .
Si1 C57 1.878(8) .
C51 C52 1.535(9) .
C51 C53 1.540(9) .
C51 H51 1.0000 .
C52 H52A 0.9800 .
C52 H52B 0.9800 .
C52 H52C 0.9800 .
C53 H53A 0.9800 .
C53 H53B 0.9800 .
C53 H53C 0.9800 .
C54 C55 1.478(10) .
C54 C56 1.535(9) .
C54 H54 1.0000 .
C55 H55A 0.9800 .
C55 H55B 0.9800 .
C55 H55C 0.9800 .
C56 H56A 0.9800 .
C56 H56B 0.9800 .
C56 H56C 0.9800 .
C57 C59 1.524(9) .
C57 C58 1.526(9) .
C57 H57 1.0000 .
C58 H58A 0.9800 .
C58 H58B 0.9800 .
C58 H58C 0.9800 .
C59 H59A 0.9800 .
C59 H59B 0.9800 .
C59 H59C 0.9800 .
C3 C4 1.201(9) .
C4 Si2 1.823(8) .
Si2 C61 1.841(12) .
Si2 C67B 1.849(12) .
Si2 C64 1.857(11) .
Si2 C61B 1.883(13) .
Si2 C64B 1.904(13) .
Si2 C67 1.905(11) .
C61 C63 1.517(13) .
C61 C62 1.551(13) .
C61 H61 1.0000 .
C62 H62A 0.9800 .
C62 H62B 0.9800 .
C62 H62C 0.9800 .
C63 H63A 0.9800 .
C63 H63B 0.9800 .
C63 H63C 0.9800 .
C64 C66 1.532(13) .
C64 C65 1.541(14) .
C64 H64 1.0000 .
C65 H65A 0.9800 .
C65 H65B 0.9800 .
C65 H65C 0.9800 .
C66 H66A 0.9800 .
C66 H66B 0.9800 .
C66 H66C 0.9800 .
C67 C69 1.524(15) .
C67 C68 1.532(13) .
C67 H67 1.0000 .
C68 H68A 0.9800 .
C68 H68B 0.9800 .
C68 H68C 0.9800 .
C69 H69A 0.9800 .
C69 H69B 0.9800 .
C69 H69C 0.9800 .
C61B C63B 1.498(14) .
C61B C62B 1.533(14) .
C61B H61B 1.0000 .
C62B H62D 0.9800 .
C62B H62E 0.9800 .
C62B H62F 0.9800 .
C63B H63D 0.9800 .
C63B H63E 0.9800 .
C63B H63F 0.9800 .
C64B C66B 1.529(15) .
C64B C65B 1.534(14) .
C64B H64B 1.0000 .
C65B H65D 0.9800 .
C65B H65E 0.9800 .
C65B H65F 0.9800 .
C66B H66D 0.9800 .
C66B H66E 0.9800 .
C66B H66F 0.9800 .
C67B C68B 1.531(13) .
C67B C69B 1.541(15) .
C67B H67B 1.0000 .
C68B H68D 0.9800 .
C68B H68E 0.9800 .
C68B H68F 0.9800 .
C69B H69D 0.9800 .
C69B H69E 0.9800 .
C69B H69F 0.9800 .

loop_
_geom_torsion_atom_site_label_1
_geom_torsion_atom_site_label_2
_geom_torsion_atom_site_label_3
_geom_torsion_atom_site_label_4
_geom_torsion
_geom_torsion_site_symmetry_1
_geom_torsion_site_symmetry_2
_geom_torsion_site_symmetry_3
_geom_torsion_site_symmetry_4
C48 C11 C12 N13 -177.1(7) . . . .
C1 C11 C12 N13 8.6(11) . . . .
C48 C11 C12 C29 4.3(11) . . . .
C1 C11 C12 C29 -170.0(7) . . . .
C29 C12 N13 C14 0.2(11) . . . .
C11 C12 N13 C14 -178.5(7) . . . .
C12 N13 C14 C27 0.9(11) . . . .
C12 N13 C14 C15 179.4(7) . . . .
N13 C14 C15 C16 1.0(11) . . . .
C27 C14 C15 C16 179.4(8) . . . .
N13 C14 C15 C20 -177.9(7) . . . .
C27 C14 C15 C20 0.6(11) . . . .
C20 C15 C16 C17 0.3(13) . . . .
C14 C15 C16 C17 -178.6(8) . . . .
C15 C16 C17 C18 -2.1(13) . . . .
C16 C17 C18 C19 2.8(14) . . . .
C17 C18 C19 C20 -1.6(14) . . . .
C18 C19 C20 C15 -0.2(13) . . . .
C18 C19 C20 C21 179.0(8) . . . .
C16 C15 C20 C19 0.9(12) . . . .
C14 C15 C20 C19 179.7(7) . . . .
C16 C15 C20 C21 -178.3(8) . . . .
C14 C15 C20 C21 0.6(12) . . . .
C19 C20 C21 C26 -179.4(8) . . . .
C15 C20 C21 C26 -0.3(13) . . . .
C19 C20 C21 C22 0.1(14) . . . .
C15 C20 C21 C22 179.3(8) . . . .
C26 C21 C22 C23 1.6(15) . . . .
C20 C21 C22 C23 -178.0(10) . . . .
C21 C22 C23 C24 -1.1(19) . . . .
C22 C23 C24 C25 -0.1(19) . . . .
C23 C24 C25 C26 0.6(17) . . . .
C24 C25 C26 C21 0.0(15) . . . .
C24 C25 C26 C27 179.5(9) . . . .
C20 C21 C26 C25 178.5(9) . . . .
C22 C21 C26 C25 -1.1(14) . . . .
C20 C21 C26 C27 -1.0(13) . . . .
C22 C21 C26 C27 179.4(8) . . . .
N13 C14 C27 N28 -0.7(12) . . . .
C15 C14 C27 N28 -179.1(7) . . . .
N13 C14 C27 C26 176.5(7) . . . .
C15 C14 C27 C26 -1.8(12) . . . .
C25 C26 C27 N28 -0.2(12) . . . .
C21 C26 C27 N28 179.3(8) . . . .
C25 C26 C27 C14 -177.5(8) . . . .
C21 C26 C27 C14 2.0(12) . . . .
C14 C27 N28 C29 -0.8(12) . . . .
C26 C27 N28 C29 -178.0(7) . . . .
C27 N28 C29 C30 -179.9(7) . . . .
C27 N28 C29 C12 1.9(11) . . . .
N13 C12 C29 N28 -1.7(12) . . . .
C11 C12 C29 N28 177.0(7) . . . .
N13 C12 C29 C30 -179.8(7) . . . .
C11 C12 C29 C30 -1.2(12) . . . .
N28 C29 C30 C31 -178.9(7) . . . .
C12 C29 C30 C31 -0.7(11) . . . .
N28 C29 C30 C3 0.4(11) . . . .
C12 C29 C30 C3 178.6(7) . . . .
C29 C30 C31 N32 176.3(7) . . . .
C3 C30 C31 N32 -3.0(13) . . . .
C29 C30 C31 C48 -0.7(11) . . . .
C3 C30 C31 C48 -180.0(7) . . . .
C30 C31 N32 C33 -176.0(8) . . . .
C48 C31 N32 C33 1.3(9) . . . .
C31 N32 C33 N47 -1.9(9) . . . .
C31 N32 C33 C34 -176.4(7) . . . .
N32 C33 C34 C35 11.2(11) . . . .
N47 C33 C34 C35 -162.6(7) . . . .
N32 C33 C34 C39 -166.1(8) . . . .
N47 C33 C34 C39 20.1(13) . . . .
C39 C34 C35 C36 -1.9(12) . . . .
C33 C34 C35 C36 -179.3(7) . . . .
C34 C35 C36 C37 -1.9(12) . . . .
C35 C36 C37 C38 2.9(13) . . . .
C36 C37 C38 C39 -0.3(14) . . . .
C35 C34 C39 C38 4.4(12) . . . .
C33 C34 C39 C38 -178.4(8) . . . .
C35 C34 C39 C40 -174.5(8) . . . .
C33 C34 C39 C40 2.7(13) . . . .
C37 C38 C39 C34 -3.4(13) . . . .
C37 C38 C39 C40 175.7(8) . . . .
C34 C39 C40 C41 147.3(8) . . . .
C38 C39 C40 C41 -31.6(11) . . . .
C34 C39 C40 C45 -36.1(13) . . . .
C38 C39 C40 C45 145.0(8) . . . .
C45 C40 C41 C42 -2.7(13) . . . .
C39 C40 C41 C42 174.2(8) . . . .
C40 C41 C42 C43 -2.5(14) . . . .
C41 C42 C43 C44 3.8(14) . . . .
C42 C43 C44 C45 0.0(13) . . . .
C41 C40 C45 C44 6.4(12) . . . .
C39 C40 C45 C44 -170.2(8) . . . .
C41 C40 C45 C46 -170.2(8) . . . .
C39 C40 C45 C46 13.2(13) . . . .
C43 C44 C45 C40 -5.1(12) . . . .
C43 C44 C45 C46 172.0(8) . . . .
C40 C45 C46 O46 -149.5(9) . . . .
C44 C45 C46 O46 33.7(12) . . . .
C40 C45 C46 N47 39.9(12) . . . .
C44 C45 C46 N47 -136.9(7) . . . .
N32 C33 N47 C48 1.7(9) . . . .
C34 C33 N47 C48 176.0(7) . . . .
N32 C33 N47 C46 -158.5(7) . . . .
C34 C33 N47 C46 15.7(13) . . . .
O46 C46 N47 C33 132.0(8) . . . .
C45 C46 N47 C33 -56.7(10) . . . .
O46 C46 N47 C48 -25.0(11) . . . .
C45 C46 N47 C48 146.3(7) . . . .
C1 C11 C48 N47 -2.9(14) . . . .
C12 C11 C48 N47 -176.7(7) . . . .
C1 C11 C48 C31 168.0(7) . . . .
C12 C11 C48 C31 -5.8(11) . . . .
C33 N47 C48 C11 171.3(8) . . . .
C46 N47 C48 C11 -27.5(12) . . . .
C33 N47 C48 C31 -0.8(8) . . . .
C46 N47 C48 C31 160.3(7) . . . .
C30 C31 C48 C11 4.3(12) . . . .
N32 C31 C48 C11 -173.2(7) . . . .
C30 C31 C48 N47 177.2(7) . . . .
N32 C31 C48 N47 -0.2(8) . . . .
C2 Si1 C51 C52 61.4(7) . . . .
C54 Si1 C51 C52 -55.6(7) . . . .
C57 Si1 C51 C52 177.2(6) . . . .
C2 Si1 C51 C53 -62.7(7) . . . .
C54 Si1 C51 C53 -179.7(6) . . . .
C57 Si1 C51 C53 53.1(7) . . . .
C2 Si1 C54 C55 36.4(10) . . . .
C51 Si1 C54 C55 154.0(8) . . . .
C57 Si1 C54 C55 -82.2(9) . . . .
C2 Si1 C54 C56 172.9(7) . . . .
C51 Si1 C54 C56 -69.6(8) . . . .
C57 Si1 C54 C56 54.3(8) . . . .
C2 Si1 C57 C59 159.6(7) . . . .
C54 Si1 C57 C59 -81.2(8) . . . .
C51 Si1 C57 C59 42.5(8) . . . .
C2 Si1 C57 C58 -72.7(7) . . . .
C54 Si1 C57 C58 46.5(8) . . . .
C51 Si1 C57 C58 170.3(6) . . . .
C4 Si2 C61 C63 16.8(18) . . . .
C64 Si2 C61 C63 -101.2(16) . . . .
C67 Si2 C61 C63 131.5(16) . . . .
C4 Si2 C61 C62 148.1(13) . . . .
C64 Si2 C61 C62 30.1(17) . . . .
C67 Si2 C61 C62 -97.1(15) . . . .
C4 Si2 C64 C66 -61.1(13) . . . .
C61 Si2 C64 C66 60.1(14) . . . .
C67 Si2 C64 C66 -172.5(12) . . . .
C4 Si2 C64 C65 62.3(16) . . . .
C61 Si2 C64 C65 -176.5(15) . . . .
C67 Si2 C64 C65 -49.1(17) . . . .
C4 Si2 C61B C63B -71.2(16) . . . .
C67B Si2 C61B C63B 53.7(18) . . . .
C64B Si2 C61B C63B 173.9(15) . . . .
C4 Si2 C61B C62B 60(2) . . . .
C67B Si2 C61B C62B -175.5(19) . . . .
C64B Si2 C61B C62B -55(2) . . . .
C4 Si2 C67B C68B -171.4(11) . . . .
C61B Si2 C67B C68B 69.0(15) . . . .
C64B Si2 C67B C68B -48.5(15) . . . .
C4 Si2 C67B C69B -47.4(18) . . . .
C61B Si2 C67B C69B -167.1(17) . . . .
C64B Si2 C67B C69B 75.5(18) . . . .
